data_4133464
loop_
_publ_author_name
'Yang, Pei-Jun'
'Qi, Ling'
'Liu, Zhen'
'Yang, Gaosheng'
'Chai, Zhuo'

_publ_section_title
;
 Lewis Acid Catalyzed Dynamic Kinetic Asymmetric Transformation of Racemic
 N-Sulfonylaziridines.
;
_journal_issue 49
_journal_name_full 'Journal of the American Chemical Society'
_journal_page_first 17211
_journal_page_last 17217
_journal_paper_doi 10.1021/jacs.8b10217
_journal_volume 140
_journal_year 2018
_chemical_formula_sum 'C34 H43 Br N2 O4 S Si'
_chemical_formula_weight 683.76
_chemical_name_common 3ag
_space_group_crystal_system triclinic
_space_group_IT_number 2
_space_group_name_Hall '-P 1'
_space_group_name_H-M_alt 'P -1'
_atom_sites_solution_hydrogens geom
_audit_creation_method SHELXL-2014/7
_cell_angle_alpha 76.1180(10)
_cell_angle_beta 89.8030(10)
_cell_angle_gamma 84.0210(10)
_cell_formula_units_Z 2
_cell_length_a 11.8977(8)
_cell_length_b 12.0770(8)
_cell_length_c 12.1695(8)
_cell_measurement_reflns_used 5918
_cell_measurement_temperature 293(2)
_cell_measurement_theta_max 25.19
_cell_measurement_theta_min 2.32
_cell_volume 1687.89(19)
_computing_structure_refinement 'SHELXL-2014/7 (Sheldrick, 2014)'
_diffrn_ambient_temperature 293(2)
_diffrn_measured_fraction_theta_full 0.998
_diffrn_measured_fraction_theta_max 0.998
_diffrn_measurement_device_type 'Bruker APEX-II CCD'
_diffrn_measurement_method '\f and \w scans'
_diffrn_radiation_type MoK\a
_diffrn_radiation_wavelength 0.71073
_diffrn_reflns_av_R_equivalents 0.0321
_diffrn_reflns_av_unetI/netI 0.0396
_diffrn_reflns_Laue_measured_fraction_full 0.998
_diffrn_reflns_Laue_measured_fraction_max 0.998
_diffrn_reflns_limit_h_max 14
_diffrn_reflns_limit_h_min -14
_diffrn_reflns_limit_k_max 14
_diffrn_reflns_limit_k_min -14
_diffrn_reflns_limit_l_max 14
_diffrn_reflns_limit_l_min -14
_diffrn_reflns_number 17223
_diffrn_reflns_point_group_measured_fraction_full 0.998
_diffrn_reflns_point_group_measured_fraction_max 0.998
_diffrn_reflns_theta_full 25.242
_diffrn_reflns_theta_max 25.316
_diffrn_reflns_theta_min 1.721
_exptl_absorpt_coefficient_mu 1.354
_exptl_crystal_colour colorless
_exptl_crystal_density_diffrn 1.345
_exptl_crystal_description block
_exptl_crystal_F_000 716
_exptl_crystal_size_max 0.230
_exptl_crystal_size_mid 0.210
_exptl_crystal_size_min 0.200
_refine_diff_density_max 0.392
_refine_diff_density_min -0.346
_refine_diff_density_rms 0.045
_refine_ls_extinction_method none
_refine_ls_goodness_of_fit_ref 1.010
_refine_ls_hydrogen_treatment constr
_refine_ls_matrix_type full
_refine_ls_number_parameters 396
_refine_ls_number_reflns 6164
_refine_ls_number_restraints 0
_refine_ls_restrained_S_all 1.010
_refine_ls_R_factor_all 0.0627
_refine_ls_R_factor_gt 0.0389
_refine_ls_shift/su_max 0.000
_refine_ls_shift/su_mean 0.000
_refine_ls_structure_factor_coef Fsqd
_refine_ls_weighting_details 'w=1/[\s^2^(Fo^2^)+(0.0399P)^2^+0.5375P] where P=(Fo^2^+2Fc^2^)/3'
_refine_ls_weighting_scheme calc
_refine_ls_wR_factor_gt 0.0825
_refine_ls_wR_factor_ref 0.0918
_reflns_Friedel_coverage 0.000
_reflns_number_gt 4515
_reflns_number_total 6164
_reflns_threshold_expression 'I > 2\s(I)'
_cod_data_source_file ja8b10217_si_003.cif
_cod_data_source_block test_0m_a
_cod_database_code 4133464
_shelx_shelxl_version_number 2014/7
_shelx_space_group_comment
;
The symmetry employed for this shelxl refinement is uniquely defined
by the following loop, which should always be used as a source of
symmetry information in preference to the above space-group names.
They are only intended as comments.
;
_shelx_estimated_absorpt_t_min 0.746
_shelx_estimated_absorpt_t_max 0.773

loop_
_space_group_symop_operation_xyz
'x, y, z'
'-x, -y, -z'

loop_
_atom_site_label
_atom_site_type_symbol
_atom_site_fract_x
_atom_site_fract_y
_atom_site_fract_z
_atom_site_U_iso_or_equiv
_atom_site_adp_type
_atom_site_occupancy
_atom_site_site_symmetry_order
_atom_site_calc_flag
_atom_site_refinement_flags_posn
_atom_site_refinement_flags_adp
Br1 Br -0.04885(3) 0.22676(3) 0.84233(3) 0.06528(13) Uani 1 1 d . .
S1 S 0.43549(6) 0.28333(6) 0.90868(5) 0.04540(18) Uani 1 1 d . .
Si1 Si 0.26579(6) 0.22309(6) 0.31543(6) 0.03712(17) Uani 1 1 d . .
O1 O 0.55306(13) 0.17223(14) 0.68705(14) 0.0409(4) Uani 1 1 d . .
O2 O 0.36300(16) 0.19691(18) 0.95282(15) 0.0577(5) Uani 1 1 d . .
O3 O 0.40825(16) 0.39751(18) 0.92064(16) 0.0594(5) Uani 1 1 d . .
O4 O 0.84309(17) 0.38538(17) 0.26678(16) 0.0594(5) Uani 1 1 d . .
N2 N 0.43781(17) 0.29234(18) 0.77164(16) 0.0395(5) Uani 1 1 d . .
N1 N 0.27456(17) 0.23299(19) 0.45956(17) 0.0431(5) Uani 1 1 d . .
C2 C 0.3555(2) 0.2055(2) 0.63490(19) 0.0352(6) Uani 1 1 d . .
C3 C 0.2351(2) 0.2199(2) 0.6463(2) 0.0362(6) Uani 1 1 d . .
C28 C 0.6648(2) 0.3079(2) 0.5650(2) 0.0383(6) Uani 1 1 d . .
C18 C 0.44171(19) 0.1887(2) 0.7281(2) 0.0364(6) Uani 1 1 d . .
H18 H 0.4276 0.1226 0.7892 0.044 Uiso 1 1 calc R U
C1 C 0.3742(2) 0.2131(2) 0.5237(2) 0.0405(6) Uani 1 1 d . .
H1 H 0.4458 0.2057 0.4936 0.049 Uiso 1 1 calc R U
C20 C 0.6090(2) 0.2742(2) 0.6782(2) 0.0395(6) Uani 1 1 d . .
H20 H 0.6676 0.2583 0.7379 0.047 Uiso 1 1 calc R U
C4 C 0.1648(2) 0.2176(2) 0.7389(2) 0.0411(6) Uani 1 1 d . .
H4 H 0.1946 0.2049 0.8119 0.049 Uiso 1 1 calc R U
C8 C 0.1876(2) 0.2383(2) 0.5365(2) 0.0404(6) Uani 1 1 d . .
C21 C 0.5715(2) 0.2351(2) 0.9689(2) 0.0410(6) Uani 1 1 d . .
C19 C 0.5178(2) 0.3629(2) 0.7030(2) 0.0430(6) Uani 1 1 d . .
H19A H 0.5490 0.4121 0.7447 0.052 Uiso 1 1 calc R U
H19B H 0.4819 0.4100 0.6336 0.052 Uiso 1 1 calc R U
C15 C 0.4097(2) 0.2339(2) 0.2519(2) 0.0436(6) Uani 1 1 d . .
H15 H 0.3960 0.2398 0.1712 0.052 Uiso 1 1 calc R U
C31 C 0.7822(2) 0.3668(2) 0.3643(2) 0.0437(6) Uani 1 1 d . .
C29 C 0.6874(2) 0.4187(2) 0.5199(2) 0.0511(7) Uani 1 1 d . .
H29 H 0.6630 0.4751 0.5575 0.061 Uiso 1 1 calc R U
C5 C 0.0510(2) 0.2347(2) 0.7183(2) 0.0440(6) Uani 1 1 d . .
C33 C 0.7008(2) 0.2268(2) 0.5054(2) 0.0487(7) Uani 1 1 d . .
H33 H 0.6855 0.1513 0.5329 0.058 Uiso 1 1 calc R U
C6 C 0.0027(2) 0.2567(2) 0.6099(2) 0.0516(7) Uani 1 1 d . .
H6 H -0.0754 0.2700 0.5995 0.062 Uiso 1 1 calc R U
C7 C 0.0710(2) 0.2586(3) 0.5190(2) 0.0506(7) Uani 1 1 d . .
H7 H 0.0399 0.2734 0.4463 0.061 Uiso 1 1 calc R U
C12 C 0.2238(2) 0.0774(2) 0.3180(2) 0.0500(7) Uani 1 1 d . .
H12 H 0.2847 0.0229 0.3599 0.060 Uiso 1 1 calc R U
C22 C 0.6343(2) 0.3102(3) 1.0040(2) 0.0527(7) Uani 1 1 d . .
H22 H 0.6078 0.3875 0.9917 0.063 Uiso 1 1 calc R U
C26 C 0.6125(2) 0.1212(3) 0.9853(2) 0.0533(7) Uani 1 1 d . .
H26 H 0.5705 0.0710 0.9600 0.064 Uiso 1 1 calc R U
C32 C 0.7586(2) 0.2556(2) 0.4069(2) 0.0511(7) Uani 1 1 d . .
H32 H 0.7820 0.1997 0.3684 0.061 Uiso 1 1 calc R U
C30 C 0.7456(2) 0.4493(2) 0.4201(2) 0.0533(7) Uani 1 1 d . .
H30 H 0.7595 0.5250 0.3913 0.064 Uiso 1 1 calc R U
C9 C 0.1606(2) 0.3439(2) 0.2389(2) 0.0503(7) Uani 1 1 d . .
H9 H 0.0854 0.3205 0.2596 0.060 Uiso 1 1 calc R U
C24 C 0.7789(2) 0.1539(3) 1.0777(2) 0.0560(8) Uani 1 1 d . .
C23 C 0.7379(3) 0.2685(3) 1.0580(2) 0.0620(8) Uani 1 1 d . .
H23 H 0.7808 0.3189 1.0817 0.074 Uiso 1 1 calc R U
C16 C 0.4631(3) 0.3439(2) 0.2544(3) 0.0598(8) Uani 1 1 d . .
H16A H 0.4701 0.3497 0.3313 0.090 Uiso 1 1 calc R U
H16B H 0.4160 0.4094 0.2118 0.090 Uiso 1 1 calc R U
H16C H 0.5366 0.3413 0.2217 0.090 Uiso 1 1 calc R U
C25 C 0.7154(3) 0.0818(3) 1.0389(2) 0.0602(8) Uani 1 1 d . .
H25 H 0.7426 0.0049 1.0491 0.072 Uiso 1 1 calc R U
C17 C 0.4956(2) 0.1278(3) 0.2891(3) 0.0601(8) Uani 1 1 d . .
H17A H 0.5624 0.1384 0.2450 0.090 Uiso 1 1 calc R U
H17B H 0.4633 0.0616 0.2779 0.090 Uiso 1 1 calc R U
H17C H 0.5149 0.1167 0.3678 0.090 Uiso 1 1 calc R U
C13 C 0.1160(3) 0.0464(3) 0.3808(3) 0.0723(9) Uani 1 1 d . .
H13A H 0.0537 0.1010 0.3471 0.108 Uiso 1 1 calc R U
H13B H 0.1251 0.0478 0.4588 0.108 Uiso 1 1 calc R U
H13C H 0.1012 -0.0290 0.3761 0.108 Uiso 1 1 calc R U
C34 C 0.8596(3) 0.5003(3) 0.2137(3) 0.0738(10) Uani 1 1 d . .
H34A H 0.7876 0.5447 0.1947 0.111 Uiso 1 1 calc R U
H34B H 0.9018 0.5021 0.1460 0.111 Uiso 1 1 calc R U
H34C H 0.9007 0.5321 0.2645 0.111 Uiso 1 1 calc R U
C27 C 0.8895(3) 0.1101(4) 1.1418(3) 0.0887(12) Uani 1 1 d . .
H27A H 0.9259 0.1737 1.1536 0.133 Uiso 1 1 calc R U
H27B H 0.9376 0.0682 1.0989 0.133 Uiso 1 1 calc R U
H27C H 0.8752 0.0605 1.2137 0.133 Uiso 1 1 calc R U
C10 C 0.1679(3) 0.4558(3) 0.2751(3) 0.0832(11) Uani 1 1 d . .
H10A H 0.2413 0.4810 0.2581 0.125 Uiso 1 1 calc R U
H10B H 0.1560 0.4433 0.3550 0.125 Uiso 1 1 calc R U
H10C H 0.1110 0.5134 0.2348 0.125 Uiso 1 1 calc R U
C14 C 0.2196(3) 0.0527(3) 0.2004(3) 0.0799(11) Uani 1 1 d . .
H14A H 0.2095 -0.0266 0.2080 0.120 Uiso 1 1 calc R U
H14B H 0.2890 0.0693 0.1627 0.120 Uiso 1 1 calc R U
H14C H 0.1575 0.1000 0.1569 0.120 Uiso 1 1 calc R U
C11 C 0.1663(3) 0.3655(3) 0.1096(3) 0.0895(12) Uani 1 1 d . .
H11A H 0.1067 0.4231 0.0753 0.134 Uiso 1 1 calc R U
H11B H 0.1578 0.2957 0.0874 0.134 Uiso 1 1 calc R U
H11C H 0.2381 0.3912 0.0852 0.134 Uiso 1 1 calc R U

loop_
_atom_site_aniso_label
_atom_site_aniso_U_11
_atom_site_aniso_U_22
_atom_site_aniso_U_33
_atom_site_aniso_U_23
_atom_site_aniso_U_13
_atom_site_aniso_U_12
Br1 0.0542(2) 0.0780(2) 0.0629(2) -0.01583(17) 0.02509(15) -0.00728(16)
S1 0.0398(4) 0.0653(5) 0.0349(4) -0.0193(3) 0.0005(3) -0.0059(3)
Si1 0.0393(4) 0.0428(4) 0.0305(4) -0.0108(3) -0.0035(3) -0.0050(3)
O1 0.0319(9) 0.0408(10) 0.0497(11) -0.0096(8) 0.0019(8) -0.0048(8)
O2 0.0480(11) 0.0908(15) 0.0395(11) -0.0189(10) 0.0068(9) -0.0243(11)
O3 0.0571(12) 0.0724(14) 0.0549(12) -0.0339(10) -0.0021(10) 0.0083(10)
O4 0.0646(13) 0.0651(13) 0.0493(12) -0.0118(10) 0.0157(10) -0.0161(11)
N2 0.0410(12) 0.0475(13) 0.0324(11) -0.0128(10) -0.0019(9) -0.0077(10)
N1 0.0338(12) 0.0656(15) 0.0317(11) -0.0150(10) -0.0014(9) -0.0055(10)
C2 0.0335(13) 0.0428(14) 0.0307(13) -0.0106(11) -0.0008(10) -0.0060(11)
C3 0.0355(14) 0.0397(14) 0.0351(14) -0.0108(11) -0.0007(11) -0.0070(11)
C28 0.0299(13) 0.0462(16) 0.0366(14) -0.0052(12) -0.0053(11) -0.0050(11)
C18 0.0326(13) 0.0417(15) 0.0346(14) -0.0084(11) 0.0006(11) -0.0050(11)
C1 0.0308(13) 0.0543(16) 0.0374(14) -0.0127(12) 0.0001(11) -0.0059(12)
C20 0.0331(14) 0.0480(16) 0.0369(14) -0.0077(12) -0.0075(11) -0.0072(12)
C4 0.0439(16) 0.0468(15) 0.0329(14) -0.0103(12) 0.0036(11) -0.0052(12)
C8 0.0357(14) 0.0532(16) 0.0357(14) -0.0165(12) -0.0013(11) -0.0064(12)
C21 0.0421(15) 0.0565(18) 0.0271(13) -0.0144(12) -0.0006(11) -0.0077(13)
C19 0.0470(16) 0.0444(15) 0.0396(15) -0.0122(12) -0.0011(12) -0.0097(12)
C15 0.0506(16) 0.0506(16) 0.0316(14) -0.0136(12) 0.0027(12) -0.0064(13)
C31 0.0365(14) 0.0520(17) 0.0416(15) -0.0080(13) -0.0006(12) -0.0074(12)
C29 0.0577(18) 0.0480(17) 0.0508(17) -0.0162(14) 0.0071(14) -0.0103(14)
C5 0.0395(15) 0.0470(16) 0.0475(16) -0.0138(13) 0.0127(12) -0.0086(12)
C33 0.0504(17) 0.0386(15) 0.0556(18) -0.0077(13) 0.0074(14) -0.0059(13)
C6 0.0312(14) 0.070(2) 0.0546(18) -0.0170(15) -0.0019(13) -0.0049(13)
C7 0.0358(15) 0.076(2) 0.0406(16) -0.0161(14) -0.0080(12) -0.0022(14)
C12 0.0465(16) 0.0472(16) 0.0576(18) -0.0136(14) -0.0068(14) -0.0087(13)
C22 0.0550(18) 0.0598(19) 0.0478(17) -0.0203(14) -0.0054(14) -0.0095(15)
C26 0.0591(19) 0.0600(19) 0.0453(17) -0.0197(14) -0.0060(14) -0.0099(15)
C32 0.0561(18) 0.0465(17) 0.0554(18) -0.0209(14) 0.0098(14) -0.0065(14)
C30 0.0595(18) 0.0430(16) 0.0558(18) -0.0062(14) 0.0069(15) -0.0124(14)
C9 0.0508(17) 0.0522(17) 0.0442(16) -0.0075(13) -0.0065(13) 0.0018(14)
C24 0.0466(17) 0.082(2) 0.0372(16) -0.0127(15) -0.0032(13) 0.0023(16)
C23 0.0556(19) 0.087(3) 0.0522(18) -0.0259(17) -0.0065(15) -0.0243(18)
C16 0.0588(19) 0.0598(19) 0.063(2) -0.0131(15) 0.0088(15) -0.0206(15)
C25 0.064(2) 0.066(2) 0.0473(18) -0.0134(15) -0.0017(15) 0.0054(17)
C17 0.0514(18) 0.066(2) 0.068(2) -0.0279(16) 0.0074(15) -0.0009(15)
C13 0.071(2) 0.067(2) 0.084(2) -0.0196(18) 0.0111(19) -0.0286(18)
C34 0.071(2) 0.075(2) 0.063(2) 0.0078(18) 0.0175(18) -0.0087(18)
C27 0.063(2) 0.125(3) 0.070(2) -0.015(2) -0.0222(19) 0.010(2)
C10 0.081(3) 0.053(2) 0.111(3) -0.017(2) -0.010(2) 0.0128(18)
C14 0.087(3) 0.085(3) 0.088(3) -0.054(2) 0.005(2) -0.027(2)
C11 0.094(3) 0.110(3) 0.0430(19) 0.0061(19) -0.0080(18) 0.030(2)

loop_
_atom_type_symbol
_atom_type_description
_atom_type_scat_dispersion_real
_atom_type_scat_dispersion_imag
_atom_type_scat_source
C C 0.0033 0.0016 'International Tables Vol C Tables 4.2.6.8 and 6.1.1.4'
H H 0.0000 0.0000 'International Tables Vol C Tables 4.2.6.8 and 6.1.1.4'
N N 0.0061 0.0033 'International Tables Vol C Tables 4.2.6.8 and 6.1.1.4'
O O 0.0106 0.0060 'International Tables Vol C Tables 4.2.6.8 and 6.1.1.4'
Si Si 0.0817 0.0704 'International Tables Vol C Tables 4.2.6.8 and 6.1.1.4'
S S 0.1246 0.1234 'International Tables Vol C Tables 4.2.6.8 and 6.1.1.4'
Br Br -0.2901 2.4595 'International Tables Vol C Tables 4.2.6.8 and 6.1.1.4'

loop_
_geom_angle_atom_site_label_1
_geom_angle_atom_site_label_2
_geom_angle_atom_site_label_3
_geom_angle
O3 S1 O2 120.43(13)
O3 S1 N2 106.03(11)
O2 S1 N2 105.04(11)
O3 S1 C21 107.29(12)
O2 S1 C21 107.98(12)
N2 S1 C21 109.79(11)
N1 Si1 C12 106.91(12)
N1 Si1 C15 109.02(11)
C12 Si1 C15 108.22(12)
N1 Si1 C9 107.45(11)
C12 Si1 C9 113.65(13)
C15 Si1 C9 111.42(12)
C18 O1 C20 110.04(18)
C31 O4 C34 117.5(2)
C19 N2 C18 105.04(18)
C19 N2 S1 118.64(16)
C18 N2 S1 120.69(16)
C1 N1 C8 105.49(19)
C1 N1 Si1 124.37(17)
C8 N1 Si1 128.99(16)
C1 C2 C3 106.4(2)
C1 C2 C18 127.5(2)
C3 C2 C18 126.1(2)
C4 C3 C8 120.0(2)
C4 C3 C2 133.5(2)
C8 C3 C2 106.5(2)
C29 C28 C33 117.2(2)
C29 C28 C20 121.5(2)
C33 C28 C20 121.2(2)
O1 C18 N2 105.91(18)
O1 C18 C2 110.86(19)
N2 C18 C2 109.98(19)
O1 C18 H18 110.0
N2 C18 H18 110.0
C2 C18 H18 110.0
C2 C1 N1 112.4(2)
C2 C1 H1 123.8
N1 C1 H1 123.8
O1 C20 C28 111.1(2)
O1 C20 C19 104.80(19)
C28 C20 C19 115.4(2)
O1 C20 H20 108.4
C28 C20 H20 108.4
C19 C20 H20 108.4
C5 C4 C3 117.7(2)
C5 C4 H4 121.2
C3 C4 H4 121.2
C7 C8 N1 130.5(2)
C7 C8 C3 120.3(2)
N1 C8 C3 109.1(2)
C22 C21 C26 120.2(3)
C22 C21 S1 119.9(2)
C26 C21 S1 119.8(2)
N2 C19 C20 103.2(2)
N2 C19 H19A 111.1
C20 C19 H19A 111.1
N2 C19 H19B 111.1
C20 C19 H19B 111.1
H19A C19 H19B 109.1
C17 C15 C16 111.1(2)
C17 C15 Si1 116.16(19)
C16 C15 Si1 115.29(18)
C17 C15 H15 104.2
C16 C15 H15 104.2
Si1 C15 H15 104.2
C30 C31 O4 124.9(2)
C30 C31 C32 119.5(3)
O4 C31 C32 115.6(2)
C28 C29 C30 122.1(3)
C28 C29 H29 118.9
C30 C29 H29 118.9
C4 C5 C6 123.1(2)
C4 C5 Br1 119.3(2)
C6 C5 Br1 117.60(19)
C32 C33 C28 121.3(3)
C32 C33 H33 119.3
C28 C33 H33 119.3
C7 C6 C5 119.5(2)
C7 C6 H6 120.2
C5 C6 H6 120.2
C6 C7 C8 119.3(2)
C6 C7 H7 120.4
C8 C7 H7 120.4
C13 C12 C14 109.9(2)
C13 C12 Si1 116.0(2)
C14 C12 Si1 113.3(2)
C13 C12 H12 105.6
C14 C12 H12 105.6
Si1 C12 H12 105.6
C21 C22 C23 118.8(3)
C21 C22 H22 120.6
C23 C22 H22 120.6
C25 C26 C21 120.0(3)
C25 C26 H26 120.0
C21 C26 H26 120.0
C33 C32 C31 120.5(3)
C33 C32 H32 119.7
C31 C32 H32 119.7
C31 C30 C29 119.4(3)
C31 C30 H30 120.3
C29 C30 H30 120.3
C10 C9 C11 110.1(3)
C10 C9 Si1 113.4(2)
C11 C9 Si1 113.1(2)
C10 C9 H9 106.6
C11 C9 H9 106.6
Si1 C9 H9 106.6
C25 C24 C23 118.1(3)
C25 C24 C27 121.5(3)
C23 C24 C27 120.4(3)
C24 C23 C22 121.7(3)
C24 C23 H23 119.2
C22 C23 H23 119.2
C15 C16 H16A 109.5
C15 C16 H16B 109.5
H16A C16 H16B 109.5
C15 C16 H16C 109.5
H16A C16 H16C 109.5
H16B C16 H16C 109.5
C26 C25 C24 121.2(3)
C26 C25 H25 119.4
C24 C25 H25 119.4
C15 C17 H17A 109.5
C15 C17 H17B 109.5
H17A C17 H17B 109.5
C15 C17 H17C 109.5
H17A C17 H17C 109.5
H17B C17 H17C 109.5
C12 C13 H13A 109.5
C12 C13 H13B 109.5
H13A C13 H13B 109.5
C12 C13 H13C 109.5
H13A C13 H13C 109.5
H13B C13 H13C 109.5
O4 C34 H34A 109.5
O4 C34 H34B 109.5
H34A C34 H34B 109.5
O4 C34 H34C 109.5
H34A C34 H34C 109.5
H34B C34 H34C 109.5
C24 C27 H27A 109.5
C24 C27 H27B 109.5
H27A C27 H27B 109.5
C24 C27 H27C 109.5
H27A C27 H27C 109.5
H27B C27 H27C 109.5
C9 C10 H10A 109.5
C9 C10 H10B 109.5
H10A C10 H10B 109.5
C9 C10 H10C 109.5
H10A C10 H10C 109.5
H10B C10 H10C 109.5
C12 C14 H14A 109.5
C12 C14 H14B 109.5
H14A C14 H14B 109.5
C12 C14 H14C 109.5
H14A C14 H14C 109.5
H14B C14 H14C 109.5
C9 C11 H11A 109.5
C9 C11 H11B 109.5
H11A C11 H11B 109.5
C9 C11 H11C 109.5
H11A C11 H11C 109.5
H11B C11 H11C 109.5

loop_
_geom_bond_atom_site_label_1
_geom_bond_atom_site_label_2
_geom_bond_distance
Br1 C5 1.908(2)
S1 O3 1.425(2)
S1 O2 1.427(2)
S1 N2 1.645(2)
S1 C21 1.761(3)
Si1 N1 1.791(2)
Si1 C12 1.872(3)
Si1 C15 1.880(3)
Si1 C9 1.881(3)
O1 C18 1.425(3)
O1 C20 1.441(3)
O4 C31 1.372(3)
O4 C34 1.418(3)
N2 C19 1.467(3)
N2 C18 1.469(3)
N1 C1 1.389(3)
N1 C8 1.399(3)
C2 C1 1.354(3)
C2 C3 1.435(3)
C2 C18 1.494(3)
C3 C4 1.397(3)
C3 C8 1.412(3)
C28 C29 1.374(4)
C28 C33 1.385(4)
C28 C20 1.511(3)
C18 H18 0.9800
C1 H1 0.9300
C20 C19 1.526(3)
C20 H20 0.9800
C4 C5 1.363(3)
C4 H4 0.9300
C8 C7 1.391(3)
C21 C22 1.376(4)
C21 C26 1.379(4)
C19 H19A 0.9700
C19 H19B 0.9700
C15 C17 1.531(4)
C15 C16 1.538(4)
C15 H15 0.9800
C31 C30 1.370(4)
C31 C32 1.376(4)
C29 C30 1.386(4)
C29 H29 0.9300
C5 C6 1.395(4)
C33 C32 1.369(4)
C33 H33 0.9300
C6 C7 1.367(4)
C6 H6 0.9300
C7 H7 0.9300
C12 C13 1.525(4)
C12 C14 1.532(4)
C12 H12 0.9800
C22 C23 1.386(4)
C22 H22 0.9300
C26 C25 1.373(4)
C26 H26 0.9300
C32 H32 0.9300
C30 H30 0.9300
C9 C10 1.529(4)
C9 C11 1.535(4)
C9 H9 0.9800
C24 C25 1.374(4)
C24 C23 1.383(4)
C24 C27 1.511(4)
C23 H23 0.9300
C16 H16A 0.9600
C16 H16B 0.9600
C16 H16C 0.9600
C25 H25 0.9300
C17 H17A 0.9600
C17 H17B 0.9600
C17 H17C 0.9600
C13 H13A 0.9600
C13 H13B 0.9600
C13 H13C 0.9600
C34 H34A 0.9600
C34 H34B 0.9600
C34 H34C 0.9600
C27 H27A 0.9600
C27 H27B 0.9600
C27 H27C 0.9600
C10 H10A 0.9600
C10 H10B 0.9600
C10 H10C 0.9600
C14 H14A 0.9600
C14 H14B 0.9600
C14 H14C 0.9600
C11 H11A 0.9600
C11 H11B 0.9600
C11 H11C 0.9600
